data_2218102
loop_
_publ_author_name
'Hu, Ji-Huan'
'Wu, Ming-Hu'

_publ_section_title
5-Butylamino-6-(4-fluorophenyl)-7-oxo-1-<i>p</i>-tolyl-6,7-dihydro-1<i>H</i>-pyrazolo[4,3-<i>d</i>]pyrimidine-3-carbonitrile
_journal_coeditor_code ER2051
_journal_issue 5
_journal_name_full 'Acta Crystallographica Section E'
_journal_page_first o845
_journal_paper_doi 10.1107/S1600536808009744
_journal_volume 64
_journal_year 2008
_chemical_formula_iupac 'C23 H21 F N6 O'
_chemical_formula_moiety 'C23 H21 F N6 O'
_chemical_formula_sum 'C23 H21 F N6 O'
_chemical_formula_weight 416.46
_chemical_name_systematic
;
5-Butylamino-6-(4-fluorophenyl)-7-oxo-1-<i>p</i>-tolyl-6,7-dihydro-
1<i>H</i>-pyrazolo[4,3-<i>d</i>]pyrimidine-3-carbonitrile
;
_space_group_IT_number 14
_symmetry_cell_setting monoclinic
_symmetry_space_group_name_Hall '-P 2ybc'
_symmetry_space_group_name_H-M 'P 1 21/c 1'
_atom_sites_solution_hydrogens geom
_atom_sites_solution_primary direct
_atom_sites_solution_secondary difmap
_audit_creation_method SHELXL97
_cell_angle_alpha 90.00
_cell_angle_beta 91.1780(10)
_cell_angle_gamma 90.00
_cell_formula_units_Z 4
_cell_length_a 11.8800(5)
_cell_length_b 9.36020(4)
_cell_length_c 19.0053(8)
_cell_measurement_reflns_used 3510
_cell_measurement_temperature 295(2)
_cell_measurement_theta_max 23.92
_cell_measurement_theta_min 2.43
_cell_volume 2112.93(13)
_computing_cell_refinement 'SAINT (Bruker, 2001)'
_computing_data_collection 'SMART (Bruker, 2001)'
_computing_data_reduction 'SAINT (Bruker, 2001)'
_computing_molecular_graphics 'PLATON (Spek, 2003)'
_computing_publication_material 'PLATON (Spek, 2003)'
_computing_structure_refinement 'SHELXL97 (Sheldrick, 2008)'
_computing_structure_solution 'SHELXS97 (Sheldrick, 2008)'
_diffrn_ambient_temperature 295(2)
_diffrn_measured_fraction_theta_full 0.997
_diffrn_measured_fraction_theta_max 0.997
_diffrn_measurement_device_type 'Bruker SMART APEX CCD'
_diffrn_measurement_method '\f and \w'
_diffrn_radiation_monochromator graphite
_diffrn_radiation_source 'fine-focus sealed tube'
_diffrn_radiation_type MoK\a
_diffrn_radiation_wavelength 0.71073
_diffrn_reflns_av_R_equivalents 0.0310
_diffrn_reflns_av_sigmaI/netI 0.0316
_diffrn_reflns_limit_h_max 14
_diffrn_reflns_limit_h_min -14
_diffrn_reflns_limit_k_max 11
_diffrn_reflns_limit_k_min -11
_diffrn_reflns_limit_l_max 22
_diffrn_reflns_limit_l_min -16
_diffrn_reflns_number 12013
_diffrn_reflns_theta_full 25.00
_diffrn_reflns_theta_max 25.00
_diffrn_reflns_theta_min 2.14
_diffrn_standards_number 0
_exptl_absorpt_coefficient_mu 0.091
_exptl_absorpt_correction_T_max 0.9821
_exptl_absorpt_correction_T_min 0.9733
_exptl_absorpt_correction_type multi-scan
_exptl_absorpt_process_details '(SADABS; Sheldrick, 2001)'
_exptl_crystal_colour colourless
_exptl_crystal_density_diffrn 1.309
_exptl_crystal_density_method 'not measured'
_exptl_crystal_description block
_exptl_crystal_F_000 872
_exptl_crystal_size_max 0.30
_exptl_crystal_size_mid 0.20
_exptl_crystal_size_min 0.20
_refine_diff_density_max 0.226
_refine_diff_density_min -0.256
_refine_ls_extinction_method none
_refine_ls_goodness_of_fit_ref 1.114
_refine_ls_hydrogen_treatment mixed
_refine_ls_matrix_type full
_refine_ls_number_parameters 285
_refine_ls_number_reflns 3704
_refine_ls_number_restraints 1
_refine_ls_restrained_S_all 1.114
_refine_ls_R_factor_all 0.0683
_refine_ls_R_factor_gt 0.0547
_refine_ls_shift/su_max 0.000
_refine_ls_shift/su_mean 0.000
_refine_ls_structure_factor_coef Fsqd
_refine_ls_weighting_details 'calc w = 1/[\s^2^(Fo^2^)+(0.0811P)^2^+0.4221P] where P=(Fo^2^+2Fc^2^)/3'
_refine_ls_weighting_scheme calc
_refine_ls_wR_factor_gt 0.1392
_refine_ls_wR_factor_ref 0.1536
_reflns_number_gt 3085
_reflns_number_total 3704
_reflns_threshold_expression I>2\s(I)
_cod_data_source_file er2051.cif
_cod_data_source_block I
_cod_original_sg_symbol_H-M 'P 21/c'
_cod_database_code 2218102
_cod_database_fobs_code 2218102

loop_
_symmetry_equiv_pos_as_xyz
'x, y, z'
'-x, y+1/2, -z+1/2'
'-x, -y, -z'
'x, -y-1/2, z-1/2'

loop_
_atom_site_type_symbol
_atom_site_label
_atom_site_fract_x
_atom_site_fract_y
_atom_site_fract_z
_atom_site_U_iso_or_equiv
_atom_site_adp_type
_atom_site_calc_flag
_atom_site_refinement_flags
_atom_site_occupancy
C C1 0.6274(2) 0.3875(3) 0.22154(16) 0.0778(9) Uani d . 1
H H1A 0.6429 0.3528 0.2683 0.117 Uiso calc R 1
H H1B 0.6068 0.4865 0.2236 0.117 Uiso calc R 1
H H1C 0.6934 0.3769 0.1937 0.117 Uiso calc R 1
C C2 0.53165(19) 0.3027(3) 0.18861(12) 0.0517(6) Uani d . 1
C C3 0.55219(19) 0.1809(3) 0.15018(14) 0.0614(7) Uani d . 1
H H3 0.6261 0.1512 0.1443 0.074 Uiso calc R 1
C C4 0.46540(18) 0.1021(3) 0.12017(14) 0.0552(6) Uani d . 1
H H4 0.4809 0.0204 0.0942 0.066 Uiso calc R 1
C C5 0.35615(17) 0.1450(2) 0.12887(11) 0.0399(5) Uani d . 1
C C6 0.33266(18) 0.2674(2) 0.16595(12) 0.0473(6) Uani d . 1
H H6 0.2587 0.2978 0.1708 0.057 Uiso calc R 1
C C7 0.4207(2) 0.3443(2) 0.19588(13) 0.0525(6) Uani d . 1
H H7 0.4049 0.4262 0.2216 0.063 Uiso calc R 1
C C8 0.18880(17) -0.0696(2) 0.01909(11) 0.0406(5) Uani d . 1
C C9 0.11084(16) -0.0625(2) 0.07421(10) 0.0362(5) Uani d . 1
C C10 0.16433(16) 0.0224(2) 0.12452(11) 0.0361(5) Uani d . 1
C C11 0.17644(18) -0.1440(3) -0.04584(12) 0.0468(6) Uani d . 1
C C12 -0.03810(16) -0.1084(2) 0.14132(11) 0.0371(5) Uani d . 1
C C13 0.11533(16) 0.0439(2) 0.19173(11) 0.0368(5) Uani d . 1
C C14 -0.04608(16) -0.0095(2) 0.26283(10) 0.0378(5) Uani d . 1
C C15 -0.13358(18) 0.0858(2) 0.26853(12) 0.0465(5) Uani d . 1
H H15 -0.1606 0.1347 0.2291 0.056 Uiso calc R 1
C C16 -0.1812(2) 0.1083(3) 0.33376(13) 0.0533(6) Uani d . 1
H H16 -0.2413 0.1709 0.3384 0.064 Uiso calc R 1
C C17 -0.1383(2) 0.0369(3) 0.39086(12) 0.0544(6) Uani d . 1
C C18 -0.0514(2) -0.0580(3) 0.38634(12) 0.0555(6) Uani d . 1
H H18 -0.0241 -0.1056 0.4261 0.067 Uiso calc R 1
C C19 -0.00515(19) -0.0814(2) 0.32127(12) 0.0481(6) Uani d . 1
H H19 0.0538 -0.1459 0.3168 0.058 Uiso calc R 1
C C20 -0.19690(18) -0.2591(2) 0.10305(12) 0.0466(5) Uani d . 1
H H20A -0.1732 -0.3570 0.1113 0.056 Uiso calc R 1
H H20B -0.1764 -0.2329 0.0556 0.056 Uiso calc R 1
C C21 -0.32235(19) -0.2480(3) 0.11024(13) 0.0523(6) Uani d . 1
H H21A -0.3451 -0.1499 0.1017 0.063 Uiso calc R 1
H H21B -0.3416 -0.2719 0.1582 0.063 Uiso calc R 1
C C22 -0.3878(2) -0.3448(3) 0.06021(15) 0.0654(7) Uani d . 1
H H22A -0.3655 -0.4430 0.0689 0.078 Uiso calc R 1
H H22B -0.3684 -0.3214 0.0123 0.078 Uiso calc R 1
C C23 -0.5142(2) -0.3322(4) 0.0676(2) 0.1029(13) Uani d . 1
H H23A -0.5328 -0.3385 0.1164 0.154 Uiso calc R 1
H H23B -0.5507 -0.4081 0.0420 0.154 Uiso calc R 1
H H23C -0.5392 -0.2419 0.0491 0.154 Uiso calc R 1
F F1 -0.18395(16) 0.0621(2) 0.45430(8) 0.0869(6) Uani d . 1
N N1 0.26695(13) 0.06138(18) 0.09789(9) 0.0396(4) Uani d . 1
N N2 0.28234(14) 0.0051(2) 0.03381(9) 0.0437(5) Uani d . 1
N N3 0.16543(19) -0.2048(3) -0.09756(11) 0.0671(6) Uani d . 1
N N4 0.00947(14) -0.12733(18) 0.08064(9) 0.0386(4) Uani d . 1
N N5 0.01053(13) -0.02716(18) 0.19646(8) 0.0373(4) Uani d . 1
N N6 -0.13968(15) -0.1649(2) 0.15346(9) 0.0452(5) Uani d D 1
H H6A -0.1566(19) -0.175(3) 0.1970(6) 0.054 Uiso d D 1
O O1 0.15378(12) 0.11047(17) 0.24170(8) 0.0502(4) Uani d . 1

loop_
_atom_site_aniso_label
_atom_site_aniso_U_11
_atom_site_aniso_U_22
_atom_site_aniso_U_33
_atom_site_aniso_U_12
_atom_site_aniso_U_13
_atom_site_aniso_U_23
C1 0.0649(18) 0.080(2) 0.087(2) -0.0194(15) -0.0151(16) -0.0128(16)
C2 0.0469(13) 0.0553(14) 0.0527(14) -0.0113(11) -0.0035(10) 0.0014(11)
C3 0.0333(12) 0.0704(17) 0.0807(19) -0.0020(11) 0.0045(12) -0.0152(14)
C4 0.0386(12) 0.0573(15) 0.0698(17) -0.0003(10) 0.0073(11) -0.0186(12)
C5 0.0375(11) 0.0428(12) 0.0395(12) -0.0042(9) 0.0018(9) 0.0025(9)
C6 0.0379(11) 0.0435(12) 0.0605(14) 0.0020(9) 0.0013(10) 0.0014(11)
C7 0.0520(14) 0.0427(13) 0.0628(15) -0.0041(10) 0.0031(11) -0.0073(11)
C8 0.0373(11) 0.0505(12) 0.0340(11) -0.0020(9) 0.0000(9) 0.0006(9)
C9 0.0353(10) 0.0389(11) 0.0344(11) 0.0006(8) -0.0018(8) 0.0031(9)
C10 0.0330(10) 0.0376(11) 0.0377(11) 0.0011(8) 0.0004(8) 0.0013(9)
C11 0.0417(12) 0.0613(14) 0.0375(13) -0.0070(10) 0.0064(9) 0.0005(11)
C12 0.0357(11) 0.0395(11) 0.0359(12) -0.0004(8) -0.0031(9) 0.0030(9)
C13 0.0337(10) 0.0394(11) 0.0372(11) 0.0023(8) -0.0025(8) -0.0008(9)
C14 0.0347(10) 0.0422(11) 0.0365(11) -0.0046(9) 0.0012(8) -0.0023(9)
C15 0.0422(12) 0.0484(13) 0.0490(14) -0.0015(10) 0.0025(10) 0.0043(10)
C16 0.0468(13) 0.0523(14) 0.0615(16) 0.0020(10) 0.0162(11) -0.0049(12)
C17 0.0598(15) 0.0617(15) 0.0423(14) -0.0120(12) 0.0157(11) -0.0092(12)
C18 0.0569(15) 0.0720(16) 0.0376(13) -0.0013(12) 0.0001(10) 0.0037(12)
C19 0.0466(12) 0.0561(14) 0.0418(13) 0.0063(10) 0.0014(10) 0.0032(10)
C20 0.0452(12) 0.0517(13) 0.0430(13) -0.0091(10) -0.0007(10) -0.0018(10)
C21 0.0459(13) 0.0547(14) 0.0561(15) -0.0105(11) 0.0009(11) -0.0026(11)
C22 0.0543(15) 0.0717(18) 0.0700(17) -0.0164(13) -0.0053(13) -0.0101(14)
C23 0.0517(17) 0.104(3) 0.152(3) -0.0189(17) -0.0184(19) -0.032(2)
F1 0.0979(12) 0.1106(14) 0.0536(10) 0.0002(10) 0.0339(9) -0.0121(9)
N1 0.0336(9) 0.0448(10) 0.0405(10) -0.0028(7) 0.0036(7) -0.0026(8)
N2 0.0391(10) 0.0533(11) 0.0390(10) -0.0034(8) 0.0039(8) -0.0027(8)
N3 0.0729(15) 0.0862(16) 0.0425(12) -0.0188(12) 0.0066(10) -0.0109(12)
N4 0.0366(9) 0.0445(10) 0.0346(10) -0.0043(7) -0.0011(7) 0.0006(7)
N5 0.0342(9) 0.0461(10) 0.0316(9) -0.0027(7) 0.0016(7) -0.0008(7)
N6 0.0430(10) 0.0552(11) 0.0374(10) -0.0145(8) 0.0036(8) -0.0004(9)
O1 0.0453(9) 0.0611(10) 0.0442(9) -0.0109(7) 0.0015(7) -0.0139(7)

loop_
_atom_type_symbol
_atom_type_description
_atom_type_scat_dispersion_real
_atom_type_scat_dispersion_imag
_atom_type_scat_source
C C 0.0033 0.0016 'International Tables Vol C Tables 4.2.6.8 and 6.1.1.4'
H H 0.0000 0.0000 'International Tables Vol C Tables 4.2.6.8 and 6.1.1.4'
N N 0.0061 0.0033 'International Tables Vol C Tables 4.2.6.8 and 6.1.1.4'
O O 0.0106 0.0060 'International Tables Vol C Tables 4.2.6.8 and 6.1.1.4'
F F 0.0171 0.0103 'International Tables Vol C Tables 4.2.6.8 and 6.1.1.4'

loop_
_geom_angle_atom_site_label_1
_geom_angle_atom_site_label_2
_geom_angle_atom_site_label_3
_geom_angle
C2 C1 H1A 109.5
C2 C1 H1B 109.5
H1A C1 H1B 109.5
C2 C1 H1C 109.5
H1A C1 H1C 109.5
H1B C1 H1C 109.5
C3 C2 C7 117.7(2)
C3 C2 C1 120.9(2)
C7 C2 C1 121.4(2)
C2 C3 C4 121.5(2)
C2 C3 H3 119.3
C4 C3 H3 119.3
C5 C4 C3 119.6(2)
C5 C4 H4 120.2
C3 C4 H4 120.2
C4 C5 C6 120.5(2)
C4 C5 N1 118.90(19)
C6 C5 N1 120.57(18)
C5 C6 C7 119.0(2)
C5 C6 H6 120.5
C7 C6 H6 120.5
C6 C7 C2 121.8(2)
C6 C7 H7 119.1
C2 C7 H7 119.1
N2 C8 C9 111.97(18)
N2 C8 C11 120.53(19)
C9 C8 C11 127.50(19)
N4 C9 C10 126.10(19)
N4 C9 C8 129.92(18)
C10 C9 C8 103.89(17)
N1 C10 C9 107.14(17)
N1 C10 C13 132.08(18)
C9 C10 C13 120.51(18)
N3 C11 C8 179.1(3)
N4 C12 N6 120.35(18)
N4 C12 N5 123.46(17)
N6 C12 N5 116.17(18)
O1 C13 N5 120.49(18)
O1 C13 C10 128.07(19)
N5 C13 C10 111.42(16)
C15 C14 C19 120.5(2)
C15 C14 N5 120.46(18)
C19 C14 N5 118.84(18)
C14 C15 C16 119.4(2)
C14 C15 H15 120.3
C16 C15 H15 120.3
C17 C16 C15 118.9(2)
C17 C16 H16 120.5
C15 C16 H16 120.5
F1 C17 C16 118.2(2)
F1 C17 C18 119.1(2)
C16 C17 C18 122.6(2)
C17 C18 C19 118.3(2)
C17 C18 H18 120.8
C19 C18 H18 120.8
C14 C19 C18 120.2(2)
C14 C19 H19 119.9
C18 C19 H19 119.9
N6 C20 C21 110.36(18)
N6 C20 H20A 109.6
C21 C20 H20A 109.6
N6 C20 H20B 109.6
C21 C20 H20B 109.6
H20A C20 H20B 108.1
C20 C21 C22 113.5(2)
C20 C21 H21A 108.9
C22 C21 H21A 108.9
C20 C21 H21B 108.9
C22 C21 H21B 108.9
H21A C21 H21B 107.7
C21 C22 C23 113.0(2)
C21 C22 H22A 109.0
C23 C22 H22A 109.0
C21 C22 H22B 109.0
C23 C22 H22B 109.0
H22A C22 H22B 107.8
C22 C23 H23A 109.5
C22 C23 H23B 109.5
H23A C23 H23B 109.5
C22 C23 H23C 109.5
H23A C23 H23C 109.5
H23B C23 H23C 109.5
N2 N1 C10 111.51(16)
N2 N1 C5 118.25(16)
C10 N1 C5 130.19(17)
C8 N2 N1 105.48(16)
C12 N4 C9 114.82(17)
C12 N5 C13 123.64(16)
C12 N5 C14 121.19(16)
C13 N5 C14 115.17(15)
C12 N6 C20 122.23(18)
C12 N6 H6A 116.0(16)
C20 N6 H6A 116.6(16)

loop_
_geom_bond_atom_site_label_1
_geom_bond_atom_site_label_2
_geom_bond_distance
C1 C2 1.512(3)
C1 H1A 0.9600
C1 H1B 0.9600
C1 H1C 0.9600
C2 C3 1.379(3)
C2 C7 1.384(3)
C3 C4 1.382(3)
C3 H3 0.9300
C4 C5 1.372(3)
C4 H4 0.9300
C5 C6 1.376(3)
C5 N1 1.434(3)
C6 C7 1.382(3)
C6 H6 0.9300
C7 H7 0.9300
C8 N2 1.338(3)
C8 C9 1.414(3)
C8 C11 1.422(3)
C9 N4 1.356(3)
C9 C10 1.387(3)
C10 N1 1.379(2)
C10 C13 1.429(3)
C11 N3 1.141(3)
C12 N4 1.307(3)
C12 N6 1.342(3)
C12 N5 1.409(3)
C13 O1 1.217(2)
C13 N5 1.416(3)
C14 C15 1.375(3)
C14 C19 1.379(3)
C14 N5 1.451(3)
C15 C16 1.389(3)
C15 H15 0.9300
C16 C17 1.364(3)
C16 H16 0.9300
C17 F1 1.353(3)
C17 C18 1.366(3)
C18 C19 1.381(3)
C18 H18 0.9300
C19 H19 0.9300
C20 N6 1.460(3)
C20 C21 1.503(3)
C20 H20A 0.9700
C20 H20B 0.9700
C21 C22 1.516(3)
C21 H21A 0.9700
C21 H21B 0.9700
C22 C23 1.516(4)
C22 H22A 0.9700
C22 H22B 0.9700
C23 H23A 0.9600
C23 H23B 0.9600
C23 H23C 0.9600
N1 N2 1.343(2)
N6 H6A 0.861(10)

loop_
_geom_hbond_atom_site_label_D
_geom_hbond_atom_site_label_H
_geom_hbond_atom_site_label_A
_geom_hbond_site_symmetry_A
_geom_hbond_distance_DH
_geom_hbond_distance_HA
_geom_hbond_distance_DA
_geom_hbond_angle_DHA
_geom_hbond_publ_flag
N6 H6A O1 2_545 0.861(10) 2.32(2) 2.904(2) 125(2) yes
C15 H15 N3 3 0.93 2.58 3.449(3) 154.9 yes
C19 H19 N3 4_556 0.93 2.50 3.219(3) 133.9 yes
C6 H6 Cg1 2_555 0.93 2.82 3.671(2) 152 yes

loop_
_geom_torsion_atom_site_label_1
_geom_torsion_atom_site_label_2
_geom_torsion_atom_site_label_3
_geom_torsion_atom_site_label_4
_geom_torsion
C7 C2 C3 C4 -0.4(4)
C1 C2 C3 C4 179.6(3)
C2 C3 C4 C5 -0.3(4)
C3 C4 C5 C6 1.3(4)
C3 C4 C5 N1 -179.5(2)
C4 C5 C6 C7 -1.7(3)
N1 C5 C6 C7 179.2(2)
C5 C6 C7 C2 1.0(4)
C3 C2 C7 C6 0.0(4)
C1 C2 C7 C6 -180.0(2)
N2 C8 C9 N4 -177.1(2)
C11 C8 C9 N4 3.1(4)
N2 C8 C9 C10 -0.3(2)
C11 C8 C9 C10 179.8(2)
N4 C9 C10 N1 177.48(18)
C8 C9 C10 N1 0.6(2)
N4 C9 C10 C13 2.7(3)
C8 C9 C10 C13 -174.26(18)
N2 C8 C11 N3 159(18)
C9 C8 C11 N3 -21(18)
N1 C10 C13 O1 3.8(4)
C9 C10 C13 O1 177.1(2)
N1 C10 C13 N5 -174.8(2)
C9 C10 C13 N5 -1.5(3)
C19 C14 C15 C16 -0.5(3)
N5 C14 C15 C16 -175.46(19)
C14 C15 C16 C17 1.2(3)
C15 C16 C17 F1 178.7(2)
C15 C16 C17 C18 -1.2(4)
F1 C17 C18 C19 -179.4(2)
C16 C17 C18 C19 0.4(4)
C15 C14 C19 C18 -0.3(3)
N5 C14 C19 C18 174.8(2)
C17 C18 C19 C14 0.3(4)
N6 C20 C21 C22 -179.1(2)
C20 C21 C22 C23 -179.7(3)
C9 C10 N1 N2 -0.6(2)
C13 C10 N1 N2 173.4(2)
C9 C10 N1 C5 -178.14(19)
C13 C10 N1 C5 -4.2(4)
C4 C5 N1 N2 -38.9(3)
C6 C5 N1 N2 140.2(2)
C4 C5 N1 C10 138.4(2)
C6 C5 N1 C10 -42.4(3)
C9 C8 N2 N1 0.0(2)
C11 C8 N2 N1 179.83(19)
C10 N1 N2 C8 0.4(2)
C5 N1 N2 C8 178.24(17)
N6 C12 N4 C9 178.61(18)
N5 C12 N4 C9 0.1(3)
C10 C9 N4 C12 -1.8(3)
C8 C9 N4 C12 174.3(2)
N4 C12 N5 C13 0.7(3)
N6 C12 N5 C13 -177.79(18)
N4 C12 N5 C14 179.94(18)
N6 C12 N5 C14 1.4(3)
O1 C13 N5 C12 -178.73(18)
C10 C13 N5 C12 0.0(3)
O1 C13 N5 C14 2.0(3)
C10 C13 N5 C14 -179.23(16)
C15 C14 N5 C12 -78.0(2)
C19 C14 N5 C12 106.9(2)
C15 C14 N5 C13 101.2(2)
C19 C14 N5 C13 -73.8(2)
N4 C12 N6 C20 5.5(3)
N5 C12 N6 C20 -175.88(18)
C21 C20 N6 C12 -152.0(2)

loop_
_cod_related_entry_id
_cod_related_entry_database
_cod_related_entry_code
1 ChemSpider 21117986
